data_4061461
_journal_name_full Organometallics
_journal_paper_doi 10.1021/om050179s
_journal_year 2005
_chemical_formula_sum 'C29 H27 Cl4 N3 Si Ti'
_chemical_formula_weight 635.33
_space_group_IT_number 14
_symmetry_cell_setting monoclinic
_symmetry_space_group_name_Hall '-P 2ybc'
_symmetry_space_group_name_H-M 'P 1 21/c 1'
_cell_angle_alpha 90.00
_cell_angle_beta 102.342(5)
_cell_angle_gamma 90.00
_cell_formula_units_Z 4
_cell_length_a 9.100(2)
_cell_length_b 18.062(5)
_cell_length_c 18.337(4)
_cell_measurement_temperature 293(2)
_cell_volume 2944.4(12)
_diffrn_ambient_temperature 173(2)
_exptl_crystal_density_diffrn 1.433
_cod_depositor_comments
;
The following automatic conversions were performed:
'_symmetry_cell_setting' value 'Monoclinic' changed to 'monoclinic'
according to '/home/saulius/struct/CIF-dictionaries/cif_core.dic'
dictionary named 'cif_core.dic' version 2.4.1 from 2010-06-29.

Automatic conversion script
Id: cif_fix_enum 1527 2010-12-29 10:47:43Z saulius 
;
_cod_original_sg_symbol_H-M 'P 21/c'
_cod_database_code 4061461

loop_
_symmetry_equiv_pos_as_xyz
'x, y, z'
'-x, y+1/2, -z+1/2'
'-x, -y, -z'
'x, -y-1/2, z-1/2'

loop_
_atom_site_label
_atom_site_type_symbol
_atom_site_fract_x
_atom_site_fract_y
_atom_site_fract_z
_atom_site_U_iso_or_equiv
_atom_site_adp_type
_atom_site_occupancy
_atom_site_symmetry_multiplicity
_atom_site_calc_flag
_atom_site_refinement_flags
_atom_site_disorder_assembly
_atom_site_disorder_group
Ti Ti 0.53653(19) 0.05020(10) 0.90556(11) 0.0332(6) Uani 1 1 d . . .
Si Si 0.3880(3) 0.19728(17) 0.79733(18) 0.0386(9) Uani 1 1 d . . .
Cl1 Cl 0.7057(3) -0.00289(15) 0.83963(15) 0.0430(8) Uani 1 1 d . . .
Cl1S Cl -0.0793(6) -0.0198(4) 0.6042(4) 0.215(3) Uani 1 1 d . . .
Cl2 Cl 0.3854(3) 0.06823(14) 0.99935(14) 0.0342(8) Uani 1 1 d . . .
Cl2S Cl -0.0742(6) -0.1258(4) 0.4873(4) 0.226(4) Uani 1 1 d . . .
N1 N 0.7295(9) 0.1056(5) 0.9816(4) 0.030(2) Uani 1 1 d . . .
N2 N 0.3568(9) -0.0249(5) 0.8468(5) 0.038(3) Uani 1 1 d . . .
N3 N 0.4760(8) 0.1262(4) 0.8512(4) 0.032(2) Uani 1 1 d . . .
C1B C 0.1788(12) 0.1929(6) 0.7906(7) 0.040(3) Uani 1 1 d . . .
C1C C 0.4215(11) 0.1893(6) 0.7010(6) 0.034(3) Uani 1 1 d . . .
C1A C 0.4603(13) 0.2896(6) 0.8347(6) 0.038(3) Uani 1 1 d . . .
C1S C -0.1519(19) -0.0660(11) 0.5307(10) 0.175(9) Uani 1 1 d . . .
H1SB H -0.2378 -0.0912 0.5428 0.210 Uiso 1 1 calc R . .
H1SA H -0.1932 -0.0290 0.4936 0.210 Uiso 1 1 calc R . .
C2B C 0.0804(13) 0.1637(6) 0.7308(6) 0.049(3) Uani 1 1 d . . .
H2BA H 0.1137 0.1492 0.6884 0.059 Uiso 1 1 calc R . .
C2C C 0.3687(11) 0.2440(6) 0.6461(7) 0.040(3) Uani 1 1 d . . .
H2CA H 0.3179 0.2849 0.6592 0.048 Uiso 1 1 calc R . .
C2A C 0.6111(12) 0.2951(7) 0.8758(6) 0.045(3) Uani 1 1 d . . .
H2AA H 0.6703 0.2529 0.8864 0.055 Uiso 1 1 calc R . .
C3C C 0.3903(12) 0.2387(6) 0.5734(7) 0.044(3) Uani 1 1 d . . .
H3CA H 0.3542 0.2756 0.5388 0.052 Uiso 1 1 calc R . .
C3B C -0.0714(13) 0.1556(6) 0.7339(8) 0.057(4) Uani 1 1 d . . .
H3BA H -0.1371 0.1349 0.6931 0.068 Uiso 1 1 calc R . .
C3A C 0.6701(13) 0.3650(8) 0.9005(7) 0.065(4) Uani 1 1 d . . .
H3AA H 0.7690 0.3686 0.9270 0.078 Uiso 1 1 calc R . .
C4C C 0.4647(12) 0.1790(7) 0.5531(6) 0.047(3) Uani 1 1 d . . .
H4CA H 0.4769 0.1751 0.5041 0.056 Uiso 1 1 calc R . .
C4B C -0.1254(14) 0.1763(7) 0.7927(9) 0.059(4) Uani 1 1 d . . .
H4BA H -0.2267 0.1701 0.7931 0.071 Uiso 1 1 calc R . .
C4A C 0.5842(16) 0.4275(7) 0.8861(7) 0.061(4) Uani 1 1 d . . .
H4AA H 0.6243 0.4729 0.9043 0.074 Uiso 1 1 calc R . .
C5B C -0.0294(14) 0.2069(7) 0.8523(7) 0.056(4) Uani 1 1 d . . .
H5BA H -0.0655 0.2220 0.8937 0.067 Uiso 1 1 calc R . .
C5C C 0.5220(12) 0.1245(6) 0.6037(8) 0.052(4) Uani 1 1 d . . .
H5CA H 0.5759 0.0852 0.5896 0.062 Uiso 1 1 calc R . .
C5A C 0.4405(16) 0.4240(6) 0.8454(7) 0.063(4) Uani 1 1 d . . .
H5AA H 0.3837 0.4668 0.8339 0.076 Uiso 1 1 calc R . .
C6C C 0.4984(12) 0.1289(6) 0.6770(7) 0.044(3) Uani 1 1 d . . .
H6CA H 0.5342 0.0911 0.7105 0.053 Uiso 1 1 calc R . .
C6B C 0.1222(13) 0.2158(6) 0.8517(7) 0.047(3) Uani 1 1 d . . .
H6BA H 0.1864 0.2373 0.8926 0.057 Uiso 1 1 calc R . .
C6A C 0.3799(13) 0.3550(7) 0.8210(7) 0.055(4) Uani 1 1 d . . .
H6AA H 0.2808 0.3529 0.7943 0.066 Uiso 1 1 calc R . .
C11 C 0.8716(14) 0.0865(6) 0.9935(7) 0.056(4) Uani 1 1 d . . .
H11A H 0.8939 0.0429 0.9712 0.067 Uiso 1 1 calc R . .
C12 C 0.9906(12) 0.1244(7) 1.0356(7) 0.052(4) Uani 1 1 d . . .
H12A H 1.0882 0.1059 1.0436 0.063 Uiso 1 1 calc R . .
C13 C 0.9603(13) 0.1893(7) 1.0649(6) 0.046(3) Uani 1 1 d . . .
H13A H 1.0377 0.2187 1.0911 0.055 Uiso 1 1 calc R . .
C14 C 0.8157(14) 0.2112(6) 1.0557(7) 0.057(4) Uani 1 1 d . . .
H14A H 0.7922 0.2540 1.0790 0.068 Uiso 1 1 calc R . .
C15 C 0.7033(12) 0.1701(6) 1.0121(6) 0.037(3) Uani 1 1 d . . .
H15A H 0.6052 0.1879 1.0034 0.044 Uiso 1 1 calc R . .
C21 C 0.3865(12) -0.0917(6) 0.8222(6) 0.038(3) Uani 1 1 d . . .
H21A H 0.4859 -0.1077 0.8316 0.045 Uiso 1 1 calc R . .
C22 C 0.2784(14) -0.1372(7) 0.7843(6) 0.050(3) Uani 1 1 d . . .
H22A H 0.3043 -0.1829 0.7675 0.060 Uiso 1 1 calc R . .
C23 C 0.1298(15) -0.1155(7) 0.7708(7) 0.063(4) Uani 1 1 d . . .
H23A H 0.0541 -0.1465 0.7456 0.075 Uiso 1 1 calc R . .
C24 C 0.0963(12) -0.0468(7) 0.7956(7) 0.057(4) Uani 1 1 d . . .
H24A H -0.0025 -0.0300 0.7872 0.068 Uiso 1 1 calc R . .
C25 C 0.2147(12) -0.0033(6) 0.8337(6) 0.041(3) Uani 1 1 d . . .
H25A H 0.1927 0.0430 0.8506 0.049 Uiso 1 1 calc R . .

loop_
_atom_site_aniso_label
_atom_site_aniso_U_11
_atom_site_aniso_U_22
_atom_site_aniso_U_33
_atom_site_aniso_U_23
_atom_site_aniso_U_13
_atom_site_aniso_U_12
Ti 0.0308(12) 0.0283(13) 0.0407(15) 0.0003(11) 0.0082(10) 0.0031(11)
Si 0.036(2) 0.033(2) 0.046(2) 0.0031(18) 0.0082(17) 0.0008(17)
Cl1 0.0373(18) 0.0389(19) 0.055(2) 0.0002(16) 0.0142(15) 0.0077(15)
Cl1S 0.182(6) 0.285(8) 0.181(6) -0.100(6) 0.043(5) -0.068(6)
Cl2 0.0344(17) 0.0254(17) 0.0429(19) 0.0033(14) 0.0082(14) 0.0040(13)
Cl2S 0.114(4) 0.246(7) 0.302(10) -0.141(7) 0.007(5) -0.010(4)
N1 0.023(6) 0.032(6) 0.036(6) 0.006(5) 0.006(5) 0.011(5)
N2 0.024(6) 0.026(6) 0.064(7) 0.000(5) 0.012(5) -0.003(5)
N3 0.044(6) 0.020(5) 0.034(6) 0.010(4) 0.012(4) -0.002(4)
C1B 0.040(8) 0.044(8) 0.037(8) 0.022(7) 0.009(7) 0.004(6)
C1C 0.041(7) 0.028(7) 0.034(8) 0.007(6) 0.011(6) -0.004(6)
C1A 0.044(8) 0.024(8) 0.047(8) -0.008(6) 0.012(6) -0.004(6)
C1S 0.178(19) 0.22(2) 0.137(19) -0.111(18) 0.059(16) -0.015(18)
C2B 0.046(9) 0.070(10) 0.028(8) 0.005(7) -0.001(7) -0.006(7)
C2C 0.044(8) 0.037(8) 0.043(9) 0.006(7) 0.015(6) 0.003(6)
C2A 0.034(8) 0.050(9) 0.050(9) 0.024(7) 0.002(6) 0.007(7)
C3C 0.052(8) 0.028(8) 0.051(10) 0.011(7) 0.011(7) -0.012(7)
C3B 0.022(8) 0.049(9) 0.096(13) 0.015(8) 0.005(8) -0.014(6)
C3A 0.038(8) 0.051(10) 0.101(12) -0.001(9) 0.002(8) -0.017(8)
C4C 0.063(9) 0.053(9) 0.033(8) -0.001(7) 0.029(7) -0.009(7)
C4B 0.023(8) 0.073(11) 0.089(13) 0.034(9) 0.029(8) 0.009(7)
C4A 0.075(10) 0.030(9) 0.074(10) -0.011(8) 0.005(8) -0.008(8)
C5B 0.033(9) 0.074(11) 0.062(11) 0.008(8) 0.015(7) 0.012(7)
C5C 0.053(8) 0.030(8) 0.068(11) 0.000(7) 0.000(8) -0.002(6)
C5A 0.098(12) 0.005(8) 0.078(11) -0.011(7) -0.001(9) 0.000(8)
C6C 0.063(9) 0.033(8) 0.040(9) -0.008(7) 0.020(7) -0.013(7)
C6B 0.038(8) 0.052(9) 0.048(9) -0.007(7) 0.001(7) -0.004(6)
C6A 0.055(9) 0.043(9) 0.069(10) 0.005(8) 0.014(7) 0.014(8)
C11 0.047(9) 0.045(9) 0.075(11) 0.017(7) 0.013(8) 0.009(8)
C12 0.011(7) 0.046(9) 0.088(11) 0.000(8) -0.016(7) 0.006(7)
C13 0.042(9) 0.037(9) 0.058(9) 0.001(7) 0.008(7) -0.015(7)
C14 0.033(8) 0.039(9) 0.097(12) -0.018(8) 0.011(8) -0.010(7)
C15 0.039(8) 0.042(9) 0.032(8) 0.006(6) 0.013(6) 0.002(7)
C21 0.033(8) 0.037(9) 0.042(8) 0.008(6) 0.002(6) -0.006(7)
C22 0.046(9) 0.055(10) 0.053(9) -0.004(7) 0.020(7) -0.003(8)
C23 0.065(11) 0.064(11) 0.058(10) -0.016(8) 0.013(8) -0.014(9)
C24 0.038(8) 0.050(10) 0.072(10) -0.001(8) -0.009(7) -0.011(8)
C25 0.040(8) 0.034(7) 0.053(8) -0.012(7) 0.018(6) 0.003(7)

loop_
_geom_bond_atom_site_label_1
_geom_bond_atom_site_label_2
_geom_bond_distance
_geom_bond_site_symmetry_2
_geom_bond_publ_flag
Ti N3 1.716(7) . ?
Ti N2 2.219(8) . ?
Ti N1 2.232(8) . ?
Ti Cl1 2.355(3) . ?
Ti Cl2 2.443(3) . ?
Ti Cl2 2.755(3) 3_657 ?
Si N3 1.712(8) . ?
Si C1C 1.861(11) . ?
Si C1A 1.868(10) . ?
Si C1B 1.883(11) . ?
Cl1S C1S 1.602(16) . ?
Cl2 Ti 2.755(3) 3_657 ?
Cl2S C1S 1.594(15) . ?
N1 C11 1.311(11) . ?
N1 C15 1.335(11) . ?
N2 C25 1.322(11) . ?
N2 C21 1.335(11) . ?
C1B C2B 1.365(13) . ?
C1B C6B 1.393(13) . ?
C1C C6C 1.416(13) . ?
C1C C2C 1.419(12) . ?
C1A C6A 1.384(13) . ?
C1A C2A 1.421(13) . ?
C2B C3B 1.403(13) . ?
C2C C3C 1.393(13) . ?
C2A C3A 1.407(14) . ?
C3C C4C 1.367(13) . ?
C3B C4B 1.331(15) . ?
C3A C4A 1.366(14) . ?
C4C C5C 1.377(13) . ?
C4B C5B 1.361(15) . ?
C4A C5A 1.362(14) . ?
C5B C6B 1.391(13) . ?
C5C C6C 1.408(14) . ?
C5A C6A 1.397(14) . ?
C11 C12 1.371(13) . ?
C12 C13 1.343(13) . ?
C13 C14 1.349(13) . ?
C14 C15 1.374(13) . ?
C21 C22 1.355(12) . ?
C22 C23 1.378(13) . ?
C23 C24 1.378(14) . ?
C24 C25 1.395(12) . ?
